data_7709138
loop_
_publ_author_name
'P\'erez-Lourido, Paulo'
'Madarasi, Enik\>o'
'Antal, Fanni'
'Esteban-G\'omez, David'
'Wang, Gaoji'
'Angelovski, Goran'
'Platas-Iglesias, Carlos'
'Tircs\'o, Gyula'
'Valencia, Laura'

_publ_section_title
;
 Stable and inert macrocyclic cobalt(II) and nickel(II) complexes with
 paraCEST response.
;
_journal_issue 4
_journal_name_full 'Dalton transactions (Cambridge, England : 2003)'
_journal_page_first 1580
_journal_page_last 1593
_journal_paper_doi 10.1039/d1dt03217h
_journal_volume 51
_journal_year 2022
_chemical_absolute_configuration ad
_chemical_formula_moiety 'C23 H40 N6 Ni O2, 2(F6 P)'
_chemical_formula_sum 'C23 H40 F12 N6 Ni O2 P2'
_chemical_formula_weight 781.26
_space_group_crystal_system orthorhombic
_space_group_IT_number 33
_space_group_name_Hall 'P 2c -2n'
_space_group_name_H-M_alt 'P n a 21'
_atom_sites_solution_hydrogens geom
_atom_sites_solution_primary dual
_audit_creation_date 2020-12-11
_audit_creation_method
;
Olex2 1.2
(compiled 2018.05.29 svn.r3508 for OlexSys, GUI svn.r5506)
;
_audit_update_record
;
2021-09-07 deposited with the CCDC.	2021-12-22 downloaded from the CCDC.
;
_cell_angle_alpha 90
_cell_angle_beta 90
_cell_angle_gamma 90
_cell_formula_units_Z 4
_cell_length_a 15.9022(6)
_cell_length_b 12.0154(4)
_cell_length_c 16.8911(5)
_cell_measurement_reflns_used 9917
_cell_measurement_temperature 100(2)
_cell_measurement_theta_max 28.31
_cell_measurement_theta_min 2.44
_cell_volume 3227.40(19)
_computing_cell_refinement 'Bruker SAINT'
_computing_data_collection 'Bruker APEX3'
_computing_data_reduction 'Bruker SAINT'
_computing_molecular_graphics 'Olex2 (Dolomanov et al., 2009)'
_computing_publication_material 'Olex2 (Dolomanov et al., 2009)'
_computing_structure_refinement 'ShelXL (Sheldrick, 2015)'
_computing_structure_solution 'ShelXT (Sheldrick, 2015)'
_diffrn_ambient_temperature 100.0
_diffrn_measured_fraction_theta_full 0.999
_diffrn_measured_fraction_theta_max 0.999
_diffrn_measurement_device_type 'Bruker D8 Venture Photon 100 CMOS'
_diffrn_measurement_method '\f and \w scans'
_diffrn_radiation_monochromator 'Incoatec HeliosTM multilayer optics'
_diffrn_radiation_type MoK\a
_diffrn_radiation_wavelength 0.71073
_diffrn_reflns_av_R_equivalents 0.0310
_diffrn_reflns_av_unetI/netI 0.0234
_diffrn_reflns_Laue_measured_fraction_full 0.999
_diffrn_reflns_Laue_measured_fraction_max 0.999
_diffrn_reflns_limit_h_max 21
_diffrn_reflns_limit_h_min -20
_diffrn_reflns_limit_k_max 16
_diffrn_reflns_limit_k_min -16
_diffrn_reflns_limit_l_max 22
_diffrn_reflns_limit_l_min -22
_diffrn_reflns_number 48068
_diffrn_reflns_point_group_measured_fraction_full 0.994
_diffrn_reflns_point_group_measured_fraction_max 0.993
_diffrn_reflns_theta_full 25.242
_diffrn_reflns_theta_max 28.358
_diffrn_reflns_theta_min 2.412
_diffrn_standards_number 0
_exptl_absorpt_coefficient_mu 0.803
_exptl_absorpt_correction_T_max 0.7457
_exptl_absorpt_correction_T_min 0.6900
_exptl_absorpt_correction_type multi-scan
_exptl_absorpt_process_details
'SADABS-2016/2 (Bruker,2016/2) was used for absorption correction. wR2(int) was 0.0724 before and 0.0445 after correction. The Ratio of minimum to maximum transmission is 0.9253. The \l/2 correction factor is Not present.'
_exptl_crystal_colour pink
_exptl_crystal_colour_primary pink
_exptl_crystal_density_diffrn 1.608
_exptl_crystal_density_method 'not measured'
_exptl_crystal_description prism
_exptl_crystal_F_000 1608
_exptl_crystal_size_max 0.203
_exptl_crystal_size_mid 0.131
_exptl_crystal_size_min 0.104
_refine_diff_density_max 0.243
_refine_diff_density_min -0.345
_refine_diff_density_rms 0.051
_refine_ls_abs_structure_details
;
 Flack x determined using 3462 quotients [(I+)-(I-)]/[(I+)+(I-)]
 (Parsons, Flack and Wagner, Acta Cryst. B69 (2013) 249-259).
;
_refine_ls_abs_structure_Flack 0.002(3)
_refine_ls_extinction_method none
_refine_ls_goodness_of_fit_ref 1.033
_refine_ls_hydrogen_treatment constr
_refine_ls_matrix_type full
_refine_ls_number_parameters 421
_refine_ls_number_reflns 8011
_refine_ls_number_restraints 1
_refine_ls_restrained_S_all 1.033
_refine_ls_R_factor_all 0.0266
_refine_ls_R_factor_gt 0.0242
_refine_ls_shift/su_max 0.001
_refine_ls_shift/su_mean 0.000
_refine_ls_structure_factor_coef Fsqd
_refine_ls_weighting_details 'w=1/[\s^2^(Fo^2^)+(0.0302P)^2^+0.9384P] where P=(Fo^2^+2Fc^2^)/3'
_refine_ls_weighting_scheme calc
_refine_ls_wR_factor_gt 0.0559
_refine_ls_wR_factor_ref 0.0568
_reflns_Friedel_coverage 0.924
_reflns_Friedel_fraction_full 0.989
_reflns_Friedel_fraction_max 0.987
_reflns_number_gt 7622
_reflns_number_total 8011
_reflns_threshold_expression 'I > 2\s(I)'
_cod_data_source_file d1dt03217h2.cif
_cod_data_source_block 32025901_0r
_cod_depositor_comments 'Adding full bibliography for 7709136--7709139.cif.'
_cod_database_code 7709138
_shelx_shelxl_version_number 2018/1
_shelx_space_group_comment
;
The symmetry employed for this shelxl refinement is uniquely defined
by the following loop, which should always be used as a source of
symmetry information in preference to the above space-group names.
They are only intended as comments.
;
_shelx_estimated_absorpt_t_max 0.921
_shelx_estimated_absorpt_t_min 0.854
_olex2_refinement_description
;
1. Fixed Uiso
 At 1.2 times of:
  All C(H) groups, All C(H,H) groups, All N(H) groups
 At 1.5 times of:
  All C(H,H,H) groups
2.a Ternary CH refined with riding coordinates:
 N3(H3)
2.b Secondary CH2 refined with riding coordinates:
 C8(H8A,H8B), C7(H7A,H7B), C11(H11A,H11B), C9(H9A,H9B), C10(H10A,H10B),
 C18(H18A,H18B), C12(H12A,H12B), C6(H6A,H6B)
2.c Aromatic/amide H refined with riding coordinates:
 N5(H5), N6(H6), C3(H3A), C4(H4), C2(H2)
2.d Idealised Me refined as rotating group:
 C23(H23A,H23B,H23C), C16(H16A,H16B,H16C), C15(H15A,H15B,H15C), C22(H22A,H22B,
 H22C), C21(H21A,H21B,H21C), C17(H17A,H17B,H17C)
;
_olex2_submission_special_instructions 'No special instructions were received'

loop_
_space_group_symop_operation_xyz
'x, y, z'
'-x, -y, z+1/2'
'x+1/2, -y+1/2, z'
'-x+1/2, y+1/2, z+1/2'

loop_
_atom_site_label
_atom_site_type_symbol
_atom_site_fract_x
_atom_site_fract_y
_atom_site_fract_z
_atom_site_U_iso_or_equiv
_atom_site_adp_type
_atom_site_occupancy
_atom_site_site_symmetry_order
_atom_site_calc_flag
_atom_site_refinement_flags_posn
_atom_site_refinement_flags_adp
_atom_site_refinement_flags_occupancy
_atom_site_disorder_assembly
_atom_site_disorder_group
Ni1 Ni 0.42558(2) 0.44742(2) 0.55417(2) 0.01025(6) Uani 1 1 d . . . . .
P1 P 0.24598(4) 0.98700(5) 0.48561(4) 0.01532(12) Uani 1 1 d . . . . .
P2 P 0.54902(4) 0.92382(5) 0.69390(4) 0.01509(12) Uani 1 1 d . . . . .
F4 F 0.32784(9) 0.96235(11) 0.53912(8) 0.0199(3) Uani 1 1 d . . . . .
F1 F 0.16400(10) 1.01237(13) 0.43285(10) 0.0255(3) Uani 1 1 d . . . . .
F5 F 0.18778(9) 0.92693(12) 0.55044(11) 0.0253(3) Uani 1 1 d . . . . .
O2 O 0.34334(10) 0.40470(14) 0.46397(9) 0.0152(3) Uani 1 1 d . . . . .
F3 F 0.25936(9) 0.87136(13) 0.44074(9) 0.0242(3) Uani 1 1 d . . . . .
F6 F 0.23381(9) 1.10318(12) 0.53081(10) 0.0257(4) Uani 1 1 d . . . . .
O1 O 0.45975(11) 0.58609(13) 0.48648(10) 0.0153(3) Uani 1 1 d . . . . .
F2 F 0.30378(10) 1.04895(14) 0.42164(10) 0.0286(4) Uani 1 1 d . . . . .
F7 F 0.47244(11) 0.88768(16) 0.63927(10) 0.0372(4) Uani 1 1 d . . . . .
N1 N 0.36189(12) 0.35728(16) 0.63139(11) 0.0120(4) Uani 1 1 d . . . . .
F11 F 0.51023(14) 0.85312(18) 0.76532(11) 0.0480(5) Uani 1 1 d . . . . .
N4 N 0.47091(12) 0.28748(16) 0.52083(11) 0.0112(4) Uani 1 1 d . . . . .
F10 F 0.62565(11) 0.95611(18) 0.75021(12) 0.0433(5) Uani 1 1 d . . . . .
F12 F 0.59833(14) 0.81585(17) 0.66478(13) 0.0515(6) Uani 1 1 d . . . . .
N5 N 0.44027(12) 0.77404(16) 0.48085(11) 0.0139(4) Uani 1 1 d . . . . .
H5 H 0.410742 0.829032 0.501120 0.017 Uiso 1 1 calc R . . . .
N2 N 0.38076(13) 0.57756(16) 0.62730(12) 0.0141(4) Uani 1 1 d . . . . .
N6 N 0.33730(13) 0.31129(16) 0.34807(11) 0.0136(4) Uani 1 1 d . . . . .
H6 H 0.364406 0.266194 0.315919 0.016 Uiso 1 1 calc R . . . .
N3 N 0.53357(13) 0.45612(16) 0.62103(11) 0.0152(4) Uani 1 1 d . . . . .
H3 H 0.575322 0.504135 0.592867 0.018 Uiso 1 1 calc R . . . .
F9 F 0.49865(16) 1.02973(17) 0.72232(12) 0.0535(6) Uani 1 1 d . . . . .
F8 F 0.58818(16) 0.9926(2) 0.62280(12) 0.0591(7) Uani 1 1 d . . . . .
C1 C 0.36898(14) 0.24668(18) 0.63005(13) 0.0123(4) Uani 1 1 d . . . . .
C19 C 0.37376(14) 0.33680(18) 0.41643(13) 0.0123(4) Uani 1 1 d . . . . .
C5 C 0.31540(14) 0.40993(19) 0.68598(13) 0.0140(4) Uani 1 1 d . . . . .
C3 C 0.28213(16) 0.2359(2) 0.74452(14) 0.0185(5) Uani 1 1 d . . . . .
H3A H 0.254648 0.193353 0.784246 0.022 Uiso 1 1 calc R . . . .
C13 C 0.42423(15) 0.6737(2) 0.50884(13) 0.0143(4) Uani 1 1 d . . . . .
C8 C 0.50957(16) 0.5108(2) 0.69577(14) 0.0190(5) Uani 1 1 d . . . . .
H8A H 0.560489 0.535293 0.724633 0.023 Uiso 1 1 calc R . . . .
H8B H 0.478255 0.458074 0.729814 0.023 Uiso 1 1 calc R . . . .
C20 C 0.25376(15) 0.35364(19) 0.32201(14) 0.0148(4) Uani 1 1 d . . . . .
C7 C 0.45472(17) 0.6105(2) 0.67619(14) 0.0188(5) Uani 1 1 d . . . . .
H7A H 0.434914 0.645350 0.725927 0.023 Uiso 1 1 calc R . . . .
H7B H 0.488448 0.666305 0.646998 0.023 Uiso 1 1 calc R . . . .
C11 C 0.42037(14) 0.20030(17) 0.56232(15) 0.0145(4) Uani 1 1 d . . . . .
H11A H 0.458802 0.142347 0.582978 0.017 Uiso 1 1 calc R . . . .
H11B H 0.382110 0.164491 0.523731 0.017 Uiso 1 1 calc R . . . .
C9 C 0.56794(14) 0.3418(2) 0.62701(14) 0.0164(4) Uani 1 1 d . . . . .
H9A H 0.536166 0.298770 0.667037 0.020 Uiso 1 1 calc R . . . .
H9B H 0.627671 0.344536 0.643434 0.020 Uiso 1 1 calc R . . . .
C10 C 0.56021(13) 0.2865(2) 0.54611(15) 0.0160(4) Uani 1 1 d . . . . .
H10A H 0.594999 0.326981 0.506977 0.019 Uiso 1 1 calc R . . . .
H10B H 0.580771 0.208804 0.549113 0.019 Uiso 1 1 calc R . . . .
C18 C 0.45822(15) 0.28157(19) 0.43470(13) 0.0144(4) Uani 1 1 d . . . . .
H18A H 0.457733 0.203024 0.417000 0.017 Uiso 1 1 calc R . . . .
H18B H 0.504223 0.320914 0.406839 0.017 Uiso 1 1 calc R . . . .
C14 C 0.50256(15) 0.80466(19) 0.41894(13) 0.0145(4) Uani 1 1 d . . . . .
C23 C 0.24992(17) 0.4803(2) 0.32789(16) 0.0212(5) Uani 1 1 d . . . . .
H23A H 0.252612 0.502600 0.383645 0.032 Uiso 1 1 calc GR . . . .
H23B H 0.197155 0.506902 0.304644 0.032 Uiso 1 1 calc GR . . . .
H23C H 0.297526 0.512737 0.299167 0.032 Uiso 1 1 calc GR . . . .
C4 C 0.27459(16) 0.3513(2) 0.74493(14) 0.0173(5) Uani 1 1 d . . . . .
H4 H 0.242514 0.388478 0.784338 0.021 Uiso 1 1 calc R . . . .
C16 C 0.47587(19) 0.7535(2) 0.34026(14) 0.0253(6) Uani 1 1 d . . . . .
H16A H 0.473981 0.672284 0.345367 0.038 Uiso 1 1 calc GR . . . .
H16B H 0.516457 0.774030 0.299118 0.038 Uiso 1 1 calc GR . . . .
H16C H 0.420025 0.781269 0.325725 0.038 Uiso 1 1 calc GR . . . .
C12 C 0.35688(16) 0.66807(19) 0.57279(12) 0.0160(5) Uani 1 1 d . . . . .
H12A H 0.353674 0.739669 0.601634 0.019 Uiso 1 1 calc R . . . .
H12B H 0.301266 0.652615 0.548844 0.019 Uiso 1 1 calc R . . . .
C2 C 0.32914(15) 0.18215(19) 0.68702(14) 0.0165(4) Uani 1 1 d . . . . .
H2 H 0.333984 0.103348 0.686567 0.020 Uiso 1 1 calc R . . . .
C15 C 0.59004(17) 0.7653(2) 0.44401(17) 0.0259(6) Uani 1 1 d . . . . .
H15A H 0.604149 0.797434 0.495666 0.039 Uiso 1 1 calc GR . . . .
H15B H 0.631512 0.789441 0.404668 0.039 Uiso 1 1 calc GR . . . .
H15C H 0.590519 0.683954 0.447754 0.039 Uiso 1 1 calc GR . . . .
C6 C 0.30961(17) 0.53445(19) 0.67576(14) 0.0189(5) Uani 1 1 d . . . . .
H6A H 0.255753 0.553423 0.649638 0.023 Uiso 1 1 calc R . . . .
H6B H 0.310328 0.570650 0.728409 0.023 Uiso 1 1 calc R . . . .
C22 C 0.24481(18) 0.3219(2) 0.23499(15) 0.0250(6) Uani 1 1 d . . . . .
H22A H 0.285433 0.364275 0.203418 0.037 Uiso 1 1 calc GR . . . .
H22B H 0.187672 0.339063 0.216978 0.037 Uiso 1 1 calc GR . . . .
H22C H 0.255567 0.242131 0.228648 0.037 Uiso 1 1 calc GR . . . .
C21 C 0.18598(18) 0.2999(3) 0.37213(18) 0.0292(6) Uani 1 1 d . . . . .
H21A H 0.188831 0.218878 0.366209 0.044 Uiso 1 1 calc GR . . . .
H21B H 0.130671 0.326381 0.354785 0.044 Uiso 1 1 calc GR . . . .
H21C H 0.194584 0.319775 0.427819 0.044 Uiso 1 1 calc GR . . . .
C17 C 0.50118(17) 0.93125(19) 0.41461(16) 0.0210(5) Uani 1 1 d . . . . .
H17A H 0.444925 0.956343 0.399048 0.031 Uiso 1 1 calc GR . . . .
H17B H 0.542379 0.956600 0.375413 0.031 Uiso 1 1 calc GR . . . .
H17C H 0.515358 0.962252 0.466590 0.031 Uiso 1 1 calc GR . . . .

loop_
_atom_site_aniso_label
_atom_site_aniso_U_11
_atom_site_aniso_U_22
_atom_site_aniso_U_33
_atom_site_aniso_U_23
_atom_site_aniso_U_13
_atom_site_aniso_U_12
Ni1 0.01177(12) 0.00944(11) 0.00953(11) 0.00034(12) 0.00101(12) -0.00098(10)
P1 0.0112(3) 0.0145(3) 0.0203(3) -0.0025(2) -0.0005(2) 0.0003(2)
P2 0.0160(3) 0.0152(3) 0.0141(3) -0.0022(2) -0.0020(2) 0.0004(2)
F4 0.0148(7) 0.0210(7) 0.0239(8) -0.0030(6) -0.0046(6) 0.0045(5)
F1 0.0195(8) 0.0256(8) 0.0314(8) 0.0002(7) -0.0098(6) 0.0019(6)
F5 0.0204(7) 0.0289(8) 0.0264(7) 0.0005(8) 0.0050(7) -0.0035(5)
O2 0.0148(8) 0.0160(8) 0.0149(7) -0.0026(6) -0.0019(6) 0.0051(6)
F3 0.0232(8) 0.0210(8) 0.0284(8) -0.0099(6) -0.0024(6) 0.0029(6)
F6 0.0167(7) 0.0182(7) 0.0423(10) -0.0119(7) -0.0058(6) 0.0041(6)
O1 0.0210(8) 0.0109(7) 0.0140(7) 0.0004(6) 0.0045(7) 0.0027(6)
F2 0.0231(8) 0.0318(9) 0.0310(8) 0.0107(7) 0.0046(7) -0.0017(7)
F7 0.0292(9) 0.0523(11) 0.0300(9) -0.0133(8) -0.0152(7) -0.0001(8)
N1 0.0109(9) 0.0131(9) 0.0120(8) 0.0005(7) 0.0006(7) -0.0022(7)
F11 0.0613(13) 0.0560(12) 0.0266(9) 0.0119(9) 0.0009(9) -0.0266(11)
N4 0.0090(9) 0.0133(9) 0.0114(8) 0.0015(7) 0.0009(7) -0.0001(7)
F10 0.0249(9) 0.0671(14) 0.0380(10) -0.0155(10) -0.0104(8) -0.0138(9)
F12 0.0459(12) 0.0469(12) 0.0619(14) -0.0257(11) -0.0074(11) 0.0279(10)
N5 0.0182(10) 0.0109(9) 0.0127(8) 0.0016(7) 0.0034(8) 0.0041(7)
N2 0.0191(10) 0.0113(9) 0.0118(8) 0.0010(7) 0.0038(8) -0.0028(7)
N6 0.0153(10) 0.0122(9) 0.0132(9) -0.0024(7) -0.0015(7) 0.0027(7)
N3 0.0151(10) 0.0167(10) 0.0138(9) 0.0014(8) -0.0003(8) -0.0042(7)
F9 0.0705(14) 0.0426(12) 0.0474(12) -0.0236(9) -0.0148(11) 0.0344(11)
F8 0.0899(17) 0.0589(14) 0.0285(10) 0.0072(10) 0.0131(11) -0.0363(13)
C1 0.0095(10) 0.0132(10) 0.0141(9) 0.0009(9) -0.0020(8) -0.0013(8)
C19 0.0128(10) 0.0121(10) 0.0120(10) 0.0030(8) 0.0003(8) -0.0013(8)
C5 0.0144(11) 0.0146(10) 0.0129(10) -0.0010(9) 0.0005(9) -0.0023(8)
C3 0.0194(11) 0.0193(12) 0.0167(11) 0.0056(9) 0.0049(9) -0.0031(10)
C13 0.0166(12) 0.0151(11) 0.0112(10) 0.0008(8) -0.0006(8) 0.0013(9)
C8 0.0226(13) 0.0214(12) 0.0130(10) -0.0019(9) -0.0030(9) -0.0061(9)
C20 0.0158(11) 0.0125(11) 0.0163(10) 0.0018(9) -0.0041(9) 0.0008(8)
C7 0.0276(13) 0.0156(11) 0.0131(11) -0.0038(9) -0.0012(9) -0.0059(10)
C11 0.0151(10) 0.0105(9) 0.0180(11) 0.0024(10) 0.0025(9) -0.0012(8)
C9 0.0109(10) 0.0217(11) 0.0166(10) 0.0015(9) -0.0023(9) 0.0005(9)
C10 0.0093(10) 0.0202(10) 0.0185(11) 0.0014(10) -0.0013(9) 0.0022(8)
C18 0.0137(11) 0.0171(11) 0.0125(10) -0.0009(9) 0.0007(9) 0.0026(9)
C14 0.0180(11) 0.0122(10) 0.0133(10) 0.0026(8) 0.0030(9) 0.0013(8)
C23 0.0243(13) 0.0140(11) 0.0253(12) 0.0012(10) -0.0071(11) 0.0042(10)
C4 0.0187(12) 0.0180(11) 0.0153(11) 0.0012(9) 0.0049(9) -0.0012(9)
C16 0.0364(15) 0.0261(13) 0.0135(11) -0.0011(10) 0.0035(10) -0.0055(12)
C12 0.0227(12) 0.0110(10) 0.0143(11) 0.0009(8) 0.0057(9) 0.0019(9)
C2 0.0170(11) 0.0135(10) 0.0190(10) 0.0046(9) 0.0000(9) -0.0022(8)
C15 0.0193(13) 0.0276(14) 0.0307(13) 0.0110(11) 0.0046(11) 0.0061(11)
C6 0.0247(13) 0.0135(11) 0.0186(11) -0.0008(9) 0.0113(10) -0.0011(9)
C22 0.0290(14) 0.0270(14) 0.0190(12) -0.0063(10) -0.0102(11) 0.0046(11)
C21 0.0183(13) 0.0341(15) 0.0353(15) 0.0149(13) 0.0008(11) -0.0014(11)
C17 0.0258(13) 0.0128(11) 0.0244(12) 0.0048(10) 0.0061(11) 0.0018(9)

loop_
_atom_type_symbol
_atom_type_description
_atom_type_scat_dispersion_real
_atom_type_scat_dispersion_imag
_atom_type_scat_source
C C 0.0033 0.0016 'International Tables Vol C Tables 4.2.6.8 and 6.1.1.4'
H H 0.0000 0.0000 'International Tables Vol C Tables 4.2.6.8 and 6.1.1.4'
F F 0.0171 0.0103 'International Tables Vol C Tables 4.2.6.8 and 6.1.1.4'
N N 0.0061 0.0033 'International Tables Vol C Tables 4.2.6.8 and 6.1.1.4'
Ni Ni 0.3393 1.1124 'International Tables Vol C Tables 4.2.6.8 and 6.1.1.4'
O O 0.0106 0.0060 'International Tables Vol C Tables 4.2.6.8 and 6.1.1.4'
P P 0.1023 0.0942 'International Tables Vol C Tables 4.2.6.8 and 6.1.1.4'

loop_
_geom_angle_atom_site_label_1
_geom_angle_atom_site_label_2
_geom_angle_atom_site_label_3
_geom_angle
_geom_angle_site_symmetry_1
_geom_angle_site_symmetry_3
_geom_angle_publ_flag
O2 Ni1 O1 87.67(7) . . ?
O2 Ni1 N4 78.20(7) . . ?
O2 Ni1 N2 113.55(7) . . ?
O1 Ni1 N4 119.11(7) . . ?
O1 Ni1 N2 79.52(7) . . ?
N1 Ni1 O2 91.49(7) . . ?
N1 Ni1 O1 158.55(7) . . ?
N1 Ni1 N4 81.56(7) . . ?
N1 Ni1 N2 81.20(7) . . ?
N1 Ni1 N3 95.36(8) . . ?
N2 Ni1 N4 159.33(7) . . ?
N3 Ni1 O2 160.49(7) . . ?
N3 Ni1 O1 92.45(7) . . ?
N3 Ni1 N4 84.75(8) . . ?
N3 Ni1 N2 85.60(8) . . ?
F1 P1 F4 179.47(9) . . ?
F5 P1 F4 90.03(8) . . ?
F5 P1 F1 89.76(9) . . ?
F3 P1 F4 89.92(8) . . ?
F3 P1 F1 90.57(8) . . ?
F3 P1 F5 90.54(8) . . ?
F3 P1 F6 179.28(9) . . ?
F3 P1 F2 90.44(9) . . ?
F6 P1 F4 89.46(8) . . ?
F6 P1 F1 90.05(8) . . ?
F6 P1 F5 89.83(9) . . ?
F2 P1 F4 90.01(8) . . ?
F2 P1 F1 90.19(9) . . ?
F2 P1 F5 179.02(10) . . ?
F2 P1 F6 89.19(9) . . ?
F7 P2 F11 89.85(11) . . ?
F7 P2 F10 178.06(12) . . ?
F7 P2 F12 88.58(11) . . ?
F10 P2 F11 88.51(11) . . ?
F12 P2 F11 89.44(13) . . ?
F12 P2 F10 90.35(11) . . ?
F9 P2 F7 90.47(11) . . ?
F9 P2 F11 90.18(13) . . ?
F9 P2 F10 90.59(12) . . ?
F9 P2 F12 178.98(13) . . ?
F9 P2 F8 90.53(14) . . ?
F8 P2 F7 90.21(12) . . ?
F8 P2 F11 179.29(15) . . ?
F8 P2 F10 91.42(12) . . ?
F8 P2 F12 89.85(14) . . ?
C19 O2 Ni1 113.08(14) . . ?
C13 O1 Ni1 112.77(14) . . ?
C1 N1 Ni1 119.46(15) . . ?
C1 N1 C5 121.9(2) . . ?
C5 N1 Ni1 118.58(15) . . ?
C11 N4 Ni1 109.06(13) . . ?
C10 N4 Ni1 104.80(14) . . ?
C10 N4 C11 111.96(18) . . ?
C18 N4 Ni1 105.01(14) . . ?
C18 N4 C11 110.87(18) . . ?
C18 N4 C10 114.58(18) . . ?
C13 N5 H5 116.3 . . ?
C13 N5 C14 127.35(19) . . ?
C14 N5 H5 116.3 . . ?
C7 N2 Ni1 104.71(15) . . ?
C12 N2 Ni1 105.50(13) . . ?
C12 N2 C7 110.68(18) . . ?
C12 N2 C6 113.83(19) . . ?
C6 N2 Ni1 108.64(13) . . ?
C6 N2 C7 112.79(19) . . ?
C19 N6 H6 117.7 . . ?
C19 N6 C20 124.6(2) . . ?
C20 N6 H6 117.7 . . ?
Ni1 N3 H3 108.8 . . ?
C8 N3 Ni1 106.06(15) . . ?
C8 N3 H3 108.8 . . ?
C8 N3 C9 116.78(19) . . ?
C9 N3 Ni1 107.35(14) . . ?
C9 N3 H3 108.8 . . ?
N1 C1 C11 115.19(19) . . ?
N1 C1 C2 120.4(2) . . ?
C2 C1 C11 124.4(2) . . ?
O2 C19 N6 122.9(2) . . ?
O2 C19 C18 119.76(19) . . ?
N6 C19 C18 117.3(2) . . ?
N1 C5 C4 121.0(2) . . ?
N1 C5 C6 115.0(2) . . ?
C4 C5 C6 124.0(2) . . ?
C4 C3 H3A 119.5 . . ?
C2 C3 H3A 119.5 . . ?
C2 C3 C4 121.0(2) . . ?
O1 C13 N5 124.9(2) . . ?
O1 C13 C12 119.6(2) . . ?
N5 C13 C12 115.5(2) . . ?
N3 C8 H8A 110.0 . . ?
N3 C8 H8B 110.0 . . ?
N3 C8 C7 108.31(19) . . ?
H8A C8 H8B 108.4 . . ?
C7 C8 H8A 110.0 . . ?
C7 C8 H8B 110.0 . . ?
N6 C20 C23 110.93(19) . . ?
N6 C20 C22 106.4(2) . . ?
N6 C20 C21 108.91(19) . . ?
C22 C20 C23 107.9(2) . . ?
C21 C20 C23 111.1(2) . . ?
C21 C20 C22 111.5(2) . . ?
N2 C7 C8 111.36(19) . . ?
N2 C7 H7A 109.4 . . ?
N2 C7 H7B 109.4 . . ?
C8 C7 H7A 109.4 . . ?
C8 C7 H7B 109.4 . . ?
H7A C7 H7B 108.0 . . ?
N4 C11 C1 112.77(17) . . ?
N4 C11 H11A 109.0 . . ?
N4 C11 H11B 109.0 . . ?
C1 C11 H11A 109.0 . . ?
C1 C11 H11B 109.0 . . ?
H11A C11 H11B 107.8 . . ?
N3 C9 H9A 110.0 . . ?
N3 C9 H9B 110.0 . . ?
N3 C9 C10 108.27(19) . . ?
H9A C9 H9B 108.4 . . ?
C10 C9 H9A 110.0 . . ?
C10 C9 H9B 110.0 . . ?
N4 C10 C9 109.38(19) . . ?
N4 C10 H10A 109.8 . . ?
N4 C10 H10B 109.8 . . ?
C9 C10 H10A 109.8 . . ?
C9 C10 H10B 109.8 . . ?
H10A C10 H10B 108.2 . . ?
N4 C18 C19 107.40(18) . . ?
N4 C18 H18A 110.2 . . ?
N4 C18 H18B 110.2 . . ?
C19 C18 H18A 110.2 . . ?
C19 C18 H18B 110.2 . . ?
H18A C18 H18B 108.5 . . ?
N5 C14 C16 109.1(2) . . ?
N5 C14 C15 109.58(19) . . ?
N5 C14 C17 105.75(18) . . ?
C16 C14 C15 111.7(2) . . ?
C17 C14 C16 110.9(2) . . ?
C17 C14 C15 109.6(2) . . ?
C20 C23 H23A 109.5 . . ?
C20 C23 H23B 109.5 . . ?
C20 C23 H23C 109.5 . . ?
H23A C23 H23B 109.5 . . ?
H23A C23 H23C 109.5 . . ?
H23B C23 H23C 109.5 . . ?
C5 C4 C3 117.6(2) . . ?
C5 C4 H4 121.2 . . ?
C3 C4 H4 121.2 . . ?
C14 C16 H16A 109.5 . . ?
C14 C16 H16B 109.5 . . ?
C14 C16 H16C 109.5 . . ?
H16A C16 H16B 109.5 . . ?
H16A C16 H16C 109.5 . . ?
H16B C16 H16C 109.5 . . ?
N2 C12 C13 107.12(18) . . ?
N2 C12 H12A 110.3 . . ?
N2 C12 H12B 110.3 . . ?
C13 C12 H12A 110.3 . . ?
C13 C12 H12B 110.3 . . ?
H12A C12 H12B 108.5 . . ?
C1 C2 H2 120.9 . . ?
C3 C2 C1 118.2(2) . . ?
C3 C2 H2 120.9 . . ?
C14 C15 H15A 109.5 . . ?
C14 C15 H15B 109.5 . . ?
C14 C15 H15C 109.5 . . ?
H15A C15 H15B 109.5 . . ?
H15A C15 H15C 109.5 . . ?
H15B C15 H15C 109.5 . . ?
N2 C6 C5 111.18(19) . . ?
N2 C6 H6A 109.4 . . ?
N2 C6 H6B 109.4 . . ?
C5 C6 H6A 109.4 . . ?
C5 C6 H6B 109.4 . . ?
H6A C6 H6B 108.0 . . ?
C20 C22 H22A 109.5 . . ?
C20 C22 H22B 109.5 . . ?
C20 C22 H22C 109.5 . . ?
H22A C22 H22B 109.5 . . ?
H22A C22 H22C 109.5 . . ?
H22B C22 H22C 109.5 . . ?
C20 C21 H21A 109.5 . . ?
C20 C21 H21B 109.5 . . ?
C20 C21 H21C 109.5 . . ?
H21A C21 H21B 109.5 . . ?
H21A C21 H21C 109.5 . . ?
H21B C21 H21C 109.5 . . ?
C14 C17 H17A 109.5 . . ?
C14 C17 H17B 109.5 . . ?
C14 C17 H17C 109.5 . . ?
H17A C17 H17B 109.5 . . ?
H17A C17 H17C 109.5 . . ?
H17B C17 H17C 109.5 . . ?

loop_
_geom_bond_atom_site_label_1
_geom_bond_atom_site_label_2
_geom_bond_distance
_geom_bond_site_symmetry_2
_geom_bond_publ_flag
Ni1 O2 2.0724(16) . ?
Ni1 O1 2.0925(16) . ?
Ni1 N1 1.9748(19) . ?
Ni1 N4 2.1284(19) . ?
Ni1 N2 2.116(2) . ?
Ni1 N3 2.058(2) . ?
P1 F4 1.6122(15) . ?
P1 F1 1.6083(16) . ?
P1 F5 1.6053(17) . ?
P1 F3 1.5970(15) . ?
P1 F6 1.6028(16) . ?
P1 F2 1.6021(17) . ?
P2 F7 1.5884(17) . ?
P2 F11 1.5991(19) . ?
P2 F10 1.5938(18) . ?
P2 F12 1.5937(18) . ?
P2 F9 1.5784(18) . ?
P2 F8 1.585(2) . ?
O2 C19 1.243(3) . ?
O1 C13 1.253(3) . ?
N1 C1 1.334(3) . ?
N1 C5 1.341(3) . ?
N4 C11 1.495(3) . ?
N4 C10 1.483(3) . ?
N4 C18 1.470(3) . ?
N5 H5 0.8800 . ?
N5 C13 1.320(3) . ?
N5 C14 1.487(3) . ?
N2 C7 1.491(3) . ?
N2 C12 1.475(3) . ?
N2 C6 1.489(3) . ?
N6 H6 0.8800 . ?
N6 C19 1.328(3) . ?
N6 C20 1.489(3) . ?
N3 H3 1.0000 . ?
N3 C8 1.473(3) . ?
N3 C9 1.481(3) . ?
C1 C11 1.512(3) . ?
C1 C2 1.389(3) . ?
C19 C18 1.529(3) . ?
C5 C4 1.381(3) . ?
C5 C6 1.509(3) . ?
C3 H3A 0.9500 . ?
C3 C4 1.392(3) . ?
C3 C2 1.385(3) . ?
C13 C12 1.523(3) . ?
C8 H8A 0.9900 . ?
C8 H8B 0.9900 . ?
C8 C7 1.518(4) . ?
C20 C23 1.526(3) . ?
C20 C22 1.525(3) . ?
C20 C21 1.515(4) . ?
C7 H7A 0.9900 . ?
C7 H7B 0.9900 . ?
C11 H11A 0.9900 . ?
C11 H11B 0.9900 . ?
C9 H9A 0.9900 . ?
C9 H9B 0.9900 . ?
C9 C10 1.525(3) . ?
C10 H10A 0.9900 . ?
C10 H10B 0.9900 . ?
C18 H18A 0.9900 . ?
C18 H18B 0.9900 . ?
C14 C16 1.525(3) . ?
C14 C15 1.529(3) . ?
C14 C17 1.523(3) . ?
C23 H23A 0.9800 . ?
C23 H23B 0.9800 . ?
C23 H23C 0.9800 . ?
C4 H4 0.9500 . ?
C16 H16A 0.9800 . ?
C16 H16B 0.9800 . ?
C16 H16C 0.9800 . ?
C12 H12A 0.9900 . ?
C12 H12B 0.9900 . ?
C2 H2 0.9500 . ?
C15 H15A 0.9800 . ?
C15 H15B 0.9800 . ?
C15 H15C 0.9800 . ?
C6 H6A 0.9900 . ?
C6 H6B 0.9900 . ?
C22 H22A 0.9800 . ?
C22 H22B 0.9800 . ?
C22 H22C 0.9800 . ?
C21 H21A 0.9800 . ?
C21 H21B 0.9800 . ?
C21 H21C 0.9800 . ?
C17 H17A 0.9800 . ?
C17 H17B 0.9800 . ?
C17 H17C 0.9800 . ?

loop_
_geom_torsion_atom_site_label_1
_geom_torsion_atom_site_label_2
_geom_torsion_atom_site_label_3
_geom_torsion_atom_site_label_4
_geom_torsion
_geom_torsion_site_symmetry_1
_geom_torsion_site_symmetry_2
_geom_torsion_site_symmetry_3
_geom_torsion_site_symmetry_4
_geom_torsion_publ_flag
Ni1 O2 C19 N6 -169.33(17) . . . . ?
Ni1 O2 C19 C18 8.7(3) . . . . ?
Ni1 O1 C13 N5 173.79(19) . . . . ?
Ni1 O1 C13 C12 -6.4(3) . . . . ?
Ni1 N1 C1 C11 -5.7(3) . . . . ?
Ni1 N1 C1 C2 175.77(17) . . . . ?
Ni1 N1 C5 C4 -175.21(18) . . . . ?
Ni1 N1 C5 C6 6.7(3) . . . . ?
Ni1 N4 C11 C1 -14.9(2) . . . . ?
Ni1 N4 C10 C9 41.0(2) . . . . ?
Ni1 N4 C18 C19 -39.30(19) . . . . ?
Ni1 N2 C7 C8 -34.6(2) . . . . ?
Ni1 N2 C12 C13 -40.8(2) . . . . ?
Ni1 N2 C6 C5 24.8(2) . . . . ?
Ni1 N3 C8 C7 -45.0(2) . . . . ?
Ni1 N3 C9 C10 41.9(2) . . . . ?
O2 C19 C18 N4 22.4(3) . . . . ?
O1 C13 C12 N2 33.5(3) . . . . ?
N1 C1 C11 N4 14.0(3) . . . . ?
N1 C1 C2 C3 0.2(3) . . . . ?
N1 C5 C4 C3 -1.3(4) . . . . ?
N1 C5 C6 N2 -21.6(3) . . . . ?
N5 C13 C12 N2 -146.7(2) . . . . ?
N6 C19 C18 N4 -159.48(19) . . . . ?
N3 C8 C7 N2 55.3(3) . . . . ?
N3 C9 C10 N4 -57.2(2) . . . . ?
C1 N1 C5 C4 1.9(3) . . . . ?
C1 N1 C5 C6 -176.2(2) . . . . ?
C19 N6 C20 C23 52.1(3) . . . . ?
C19 N6 C20 C22 169.3(2) . . . . ?
C19 N6 C20 C21 -70.4(3) . . . . ?
C5 N1 C1 C11 177.2(2) . . . . ?
C5 N1 C1 C2 -1.3(3) . . . . ?
C13 N5 C14 C16 65.7(3) . . . . ?
C13 N5 C14 C15 -56.9(3) . . . . ?
C13 N5 C14 C17 -174.9(2) . . . . ?
C8 N3 C9 C10 160.72(19) . . . . ?
C20 N6 C19 O2 -4.4(3) . . . . ?
C20 N6 C19 C18 177.5(2) . . . . ?
C7 N2 C12 C13 71.9(2) . . . . ?
C7 N2 C6 C5 -90.8(2) . . . . ?
C11 N4 C10 C9 -77.1(2) . . . . ?
C11 N4 C18 C19 78.3(2) . . . . ?
C11 C1 C2 C3 -178.2(2) . . . . ?
C9 N3 C8 C7 -164.49(19) . . . . ?
C10 N4 C11 C1 100.6(2) . . . . ?
C10 N4 C18 C19 -153.73(18) . . . . ?
C18 N4 C11 C1 -130.0(2) . . . . ?
C18 N4 C10 C9 155.52(19) . . . . ?
C14 N5 C13 O1 -0.5(4) . . . . ?
C14 N5 C13 C12 179.7(2) . . . . ?
C4 C5 C6 N2 160.4(2) . . . . ?
C4 C3 C2 C1 0.4(4) . . . . ?
C12 N2 C7 C8 -147.79(19) . . . . ?
C12 N2 C6 C5 142.0(2) . . . . ?
C2 C1 C11 N4 -167.5(2) . . . . ?
C2 C3 C4 C5 0.1(4) . . . . ?
C6 N2 C7 C8 83.4(2) . . . . ?
C6 N2 C12 C13 -159.84(19) . . . . ?
C6 C5 C4 C3 176.6(2) . . . . ?
